data_4344728
loop_
_publ_author_name
'Naktode, Kishor'
'Das, Suman'
'Bhattacharjee, Jayeeta'
'Nayek, Hari Pada'
'Panda, Tarun K.'

_publ_section_title
;
 Imidazolin-2-iminato Ligand-Supported Titanium Complexes as Catalysts for
 the Synthesis of Urea Derivatives.
;
_journal_issue 3
_journal_name_full 'Inorganic chemistry'
_journal_page_first 1142
_journal_page_last 1153
_journal_paper_doi 10.1021/acs.inorgchem.5b02302
_journal_volume 55
_journal_year 2016
_chemical_formula_moiety 'C40 H68 N8 Ti'
_chemical_formula_sum 'C40 H68 N8 Ti'
_chemical_formula_weight 708.89
_chemical_name_systematic
;
 ?
;
_space_group_IT_number 14
_symmetry_cell_setting monoclinic
_symmetry_space_group_name_Hall '-P 2ybc'
_symmetry_space_group_name_H-M 'P 1 21/c 1'
_atom_sites_solution_hydrogens geom
_atom_sites_solution_primary direct
_atom_sites_solution_secondary difmap
_audit_creation_method SHELXL-97
_cell_angle_alpha 90
_cell_angle_beta 104.726(2)
_cell_angle_gamma 90
_cell_formula_units_Z 4
_cell_length_a 10.5414(3)
_cell_length_b 17.2721(3)
_cell_length_c 23.9532(5)
_cell_measurement_reflns_used 8011
_cell_measurement_temperature 150(2)
_cell_measurement_theta_max 28.9589
_cell_measurement_theta_min 2.9362
_cell_volume 4217.95(17)
_computing_cell_refinement
'CrysAlisPro, Agilent Technologies,Version 1.171.35.19 (release 27-10-2011 CrysAlis171 .NET)(compiled Oct 27 2011,15:02:11)'
_computing_data_collection
'CrysAlisPro, Agilent Technologies,Version 1.171.35.19 (release 27-10-2011 CrysAlis171 .NET)(compiled Oct 27 2011,15:02:11)'
_computing_data_reduction
'CrysAlisPro, Agilent Technologies,Version 1.171.35.19 (release 27-10-2011 CrysAlis171 .NET)(compiled Oct 27 2011,15:02:11)'
_computing_molecular_graphics 'ORTEP III & Olex 2.1'
_computing_publication_material WinGX
_computing_structure_refinement 'SHELXL-97 (Sheldrick, 2008)'
_computing_structure_solution 'SHELXL-97 (Sheldrick, 2008)'
_diffrn_ambient_temperature 150(2)
_diffrn_measured_fraction_theta_full 0.998
_diffrn_measured_fraction_theta_max 0.874
_diffrn_measurement_device_type 'SuperNova, Dual, Mo at zero, Eos'
_diffrn_radiation_monochromator mirror
_diffrn_radiation_source 'SuperNova (Mo) X-ray Source'
_diffrn_radiation_type MoK\a
_diffrn_radiation_wavelength 0.71073
_diffrn_reflns_av_R_equivalents 0.0296
_diffrn_reflns_av_sigmaI/netI 0.0451
_diffrn_reflns_limit_h_max 14
_diffrn_reflns_limit_h_min -12
_diffrn_reflns_limit_k_max 23
_diffrn_reflns_limit_k_min -22
_diffrn_reflns_limit_l_max 29
_diffrn_reflns_limit_l_min -32
_diffrn_reflns_number 23622
_diffrn_reflns_theta_full 25.00
_diffrn_reflns_theta_max 29.02
_diffrn_reflns_theta_min 2.94
_exptl_absorpt_coefficient_mu 0.239
_exptl_absorpt_correction_T_max 1.00000
_exptl_absorpt_correction_T_min 0.93963
_exptl_absorpt_correction_type multi-scan
_exptl_absorpt_process_details
'CrysAlisPro, Agilent Technologies,Version 1.171.35.19 (release 27-10-2011 CrysAlis171 .NET)(compiled Oct 27 2011,15:02:11)'
_exptl_crystal_colour yellow
_exptl_crystal_density_diffrn 1.116
_exptl_crystal_density_method 'not measured'
_exptl_crystal_description needle
_exptl_crystal_F_000 1544
_exptl_crystal_size_max 0.30
_exptl_crystal_size_mid 0.25
_exptl_crystal_size_min 0.19
_refine_diff_density_max 0.298
_refine_diff_density_min -0.360
_refine_diff_density_rms 0.045
_refine_ls_extinction_method none
_refine_ls_goodness_of_fit_ref 1.060
_refine_ls_hydrogen_treatment mixed
_refine_ls_matrix_type full
_refine_ls_number_parameters 460
_refine_ls_number_reflns 9832
_refine_ls_number_restraints 0
_refine_ls_restrained_S_all 1.060
_refine_ls_R_factor_all 0.0691
_refine_ls_R_factor_gt 0.0474
_refine_ls_shift/su_max 0.002
_refine_ls_shift/su_mean 0.000
_refine_ls_structure_factor_coef Fsqd
_refine_ls_weighting_details 'calc w=1/[\s^2^(Fo^2^)+(0.0399P)^2^+1.8482P] where P=(Fo^2^+2Fc^2^)/3'
_refine_ls_weighting_scheme calc
_refine_ls_wR_factor_gt 0.1067
_refine_ls_wR_factor_ref 0.1170
_reflns_number_gt 7560
_reflns_number_total 9832
_reflns_threshold_expression >2\s(I)
_cod_data_source_file ic5b02302_si_006.cif
_cod_data_source_block exp_2c
_cod_original_sg_symbol_H-M 'P 21/c'
_cod_database_code 4344728

loop_
_symmetry_equiv_pos_as_xyz
'x, y, z'
'-x, y+1/2, -z+1/2'
'-x, -y, -z'
'x, -y-1/2, z-1/2'

loop_
_atom_site_label
_atom_site_type_symbol
_atom_site_fract_x
_atom_site_fract_y
_atom_site_fract_z
_atom_site_U_iso_or_equiv
_atom_site_adp_type
_atom_site_occupancy
_atom_site_symmetry_multiplicity
_atom_site_calc_flag
_atom_site_refinement_flags
Ti1 Ti 0.68802(3) 0.815264(17) 0.628285(12) 0.02183(9) Uani 1 1 d .
N1 N 0.74530(14) 0.73013(8) 0.67616(6) 0.0219(3) Uani 1 1 d .
N2 N 0.84339(14) 0.67199(8) 0.76827(6) 0.0221(3) Uani 1 1 d .
N3 N 0.81827(14) 0.59730(8) 0.69143(6) 0.0227(3) Uani 1 1 d .
N4 N 0.50110(16) 0.80746(10) 0.62302(7) 0.0361(4) Uani 1 1 d .
N5 N 0.67132(17) 0.82944(9) 0.54109(6) 0.0338(4) Uani 1 1 d .
N6 N 0.87469(16) 0.81665(9) 0.59487(6) 0.0300(3) Uani 1 1 d .
N7 N 0.72074(15) 0.91252(8) 0.66694(6) 0.0271(3) Uani 1 1 d .
N8 N 0.8410(2) 0.87009(11) 0.49823(7) 0.0498(5) Uani 1 1 d .
C1 C 0.79579(16) 0.67348(9) 0.70766(7) 0.0191(3) Uani 1 1 d .
C2 C 0.89240(18) 0.59883(10) 0.78649(8) 0.0289(4) Uani 1 1 d .
H2 H 0.9295 0.5841 0.8245 0.035 Uiso 1 1 calc R
C3 C 0.87702(19) 0.55374(10) 0.74033(8) 0.0307(4) Uani 1 1 d .
H3 H 0.9013 0.5020 0.7405 0.037 Uiso 1 1 calc R
C4 C 0.76791(18) 0.56222(10) 0.63561(7) 0.0264(4) Uani 1 1 d .
C5 C 0.65006(19) 0.52071(11) 0.62612(9) 0.0346(4) Uani 1 1 d .
C6 C 0.6116(2) 0.47812(13) 0.57503(10) 0.0488(6) Uani 1 1 d .
H6 H 0.5348 0.4491 0.5678 0.059 Uiso 1 1 calc R
C7 C 0.6855(3) 0.47846(14) 0.53522(10) 0.0539(7) Uani 1 1 d .
H7 H 0.6591 0.4490 0.5018 0.065 Uiso 1 1 calc R
C8 C 0.7985(2) 0.52215(13) 0.54448(9) 0.0450(5) Uani 1 1 d .
H8 H 0.8460 0.5229 0.5166 0.054 Uiso 1 1 calc R
C9 C 0.84270(19) 0.56524(11) 0.59510(8) 0.0309(4) Uani 1 1 d .
C10 C 0.5675(2) 0.52010(12) 0.66971(10) 0.0419(5) Uani 1 1 d .
H10 H 0.5935 0.5648 0.6952 0.050 Uiso 1 1 calc R
C11 C 0.4197(2) 0.52693(14) 0.64151(13) 0.0610(7) Uani 1 1 d .
H11A H 0.4040 0.5705 0.6158 0.092 Uiso 1 1 calc R
H11B H 0.3736 0.5340 0.6709 0.092 Uiso 1 1 calc R
H11C H 0.3894 0.4805 0.6202 0.092 Uiso 1 1 calc R
C12 C 0.5918(2) 0.44698(13) 0.70727(11) 0.0540(6) Uani 1 1 d .
H12A H 0.5734 0.4020 0.6830 0.081 Uiso 1 1 calc R
H12B H 0.5356 0.4474 0.7331 0.081 Uiso 1 1 calc R
H12C H 0.6818 0.4458 0.7292 0.081 Uiso 1 1 calc R
C13 C 0.9669(2) 0.61320(12) 0.60633(9) 0.0368(5) Uani 1 1 d .
H13 H 0.9510 0.6600 0.6267 0.044 Uiso 1 1 calc R
C14 C 1.0027(3) 0.63993(15) 0.55147(11) 0.0606(7) Uani 1 1 d .
H14A H 1.0288 0.5961 0.5324 0.091 Uiso 1 1 calc R
H14B H 1.0738 0.6763 0.5614 0.091 Uiso 1 1 calc R
H14C H 0.9280 0.6643 0.5262 0.091 Uiso 1 1 calc R
C15 C 1.0831(2) 0.57157(17) 0.64593(13) 0.0713(8) Uani 1 1 d .
H15A H 1.0628 0.5594 0.6818 0.107 Uiso 1 1 calc R
H15B H 1.1590 0.6045 0.6531 0.107 Uiso 1 1 calc R
H15C H 1.1007 0.5246 0.6278 0.107 Uiso 1 1 calc R
C16 C 0.82222(17) 0.73077(9) 0.80759(7) 0.0228(4) Uani 1 1 d .
C17 C 0.69565(18) 0.74074(10) 0.81536(7) 0.0264(4) Uani 1 1 d .
C18 C 0.6807(2) 0.79363(12) 0.85710(8) 0.0359(5) Uani 1 1 d .
H18 H 0.5980 0.8018 0.8631 0.043 Uiso 1 1 calc R
C19 C 0.7872(2) 0.83424(12) 0.88982(8) 0.0400(5) Uani 1 1 d .
H19 H 0.7755 0.8687 0.9179 0.048 Uiso 1 1 calc R
C20 C 0.9102(2) 0.82398(11) 0.88113(8) 0.0353(5) Uani 1 1 d .
H20 H 0.9806 0.8519 0.9033 0.042 Uiso 1 1 calc R
C21 C 0.93078(18) 0.77229(10) 0.83952(7) 0.0279(4) Uani 1 1 d .
C22 C 1.06735(19) 0.76270(11) 0.83016(8) 0.0345(4) Uani 1 1 d .
H22 H 1.0584 0.7369 0.7929 0.041 Uiso 1 1 calc R
C23 C 1.1550(2) 0.71228(15) 0.87686(11) 0.0542(6) Uani 1 1 d .
H23A H 1.1657 0.7366 0.9138 0.081 Uiso 1 1 calc R
H23B H 1.2392 0.7062 0.8689 0.081 Uiso 1 1 calc R
H23C H 1.1151 0.6624 0.8772 0.081 Uiso 1 1 calc R
C24 C 1.1342(2) 0.84093(14) 0.82795(10) 0.0534(6) Uani 1 1 d .
H24A H 1.0766 0.8741 0.8007 0.080 Uiso 1 1 calc R
H24B H 1.2139 0.8333 0.8162 0.080 Uiso 1 1 calc R
H24C H 1.1541 0.8644 0.8655 0.080 Uiso 1 1 calc R
C25 C 0.57942(18) 0.69326(11) 0.78166(7) 0.0289(4) Uani 1 1 d .
H25 H 0.5930 0.6832 0.7433 0.035 Uiso 1 1 calc R
C26 C 0.4480(2) 0.73403(14) 0.77317(10) 0.0474(6) Uani 1 1 d .
H26A H 0.4283 0.7405 0.8099 0.071 Uiso 1 1 calc R
H26B H 0.3807 0.7035 0.7483 0.071 Uiso 1 1 calc R
H26C H 0.4521 0.7839 0.7560 0.071 Uiso 1 1 calc R
C27 C 0.5740(2) 0.61459(13) 0.81090(9) 0.0472(6) Uani 1 1 d .
H27A H 0.5630 0.6226 0.8490 0.071 Uiso 1 1 calc R
H27B H 0.6542 0.5869 0.8133 0.071 Uiso 1 1 calc R
H27C H 0.5015 0.5851 0.7887 0.071 Uiso 1 1 calc R
C28 C 0.4333(2) 0.73364(14) 0.61314(9) 0.0487(6) Uani 1 1 d .
H28A H 0.3961 0.7223 0.6449 0.073 Uiso 1 1 calc R
H28B H 0.4943 0.6936 0.6099 0.073 Uiso 1 1 calc R
H28C H 0.3647 0.7361 0.5781 0.073 Uiso 1 1 calc R
C29 C 0.4113(2) 0.86906(16) 0.62888(11) 0.0581(7) Uani 1 1 d .
H29A H 0.3424 0.8729 0.5940 0.087 Uiso 1 1 calc R
H29B H 0.4580 0.9172 0.6359 0.087 Uiso 1 1 calc R
H29C H 0.3741 0.8577 0.6606 0.087 Uiso 1 1 calc R
C30 C 0.7589(2) 0.92604(12) 0.72853(8) 0.0407(5) Uani 1 1 d .
H30A H 0.8384 0.9558 0.7383 0.061 Uiso 1 1 calc R
H30B H 0.7729 0.8773 0.7485 0.061 Uiso 1 1 calc R
H30C H 0.6906 0.9540 0.7398 0.061 Uiso 1 1 calc R
C31 C 0.6967(3) 0.98518(12) 0.63496(10) 0.0485(6) Uani 1 1 d .
H31A H 0.6252 1.0120 0.6444 0.073 Uiso 1 1 calc R
H31B H 0.6752 0.9746 0.5943 0.073 Uiso 1 1 calc R
H31C H 0.7741 1.0168 0.6451 0.073 Uiso 1 1 calc R
C32 C 0.8000(2) 0.83831(11) 0.54439(7) 0.0335(5) Uani 1 1 d .
C33 C 0.4557(3) 0.86770(15) 0.48068(11) 0.0689(9) Uani 1 1 d .
H33A H 0.4132 0.8548 0.5104 0.103 Uiso 1 1 calc R
H33B H 0.3956 0.8603 0.4436 0.103 Uiso 1 1 calc R
H33C H 0.4834 0.9208 0.4847 0.103 Uiso 1 1 calc R
C34 C 0.5739(2) 0.81605(13) 0.48585(8) 0.0462(6) Uani 1 1 d .
H34 H 0.6145 0.8293 0.4546 0.055 Uiso 1 1 calc R
C35 C 0.5355(3) 0.73091(13) 0.47979(9) 0.0518(6) Uani 1 1 d .
H35A H 0.6124 0.6999 0.4824 0.078 Uiso 1 1 calc R
H35B H 0.4746 0.7225 0.4430 0.078 Uiso 1 1 calc R
H35C H 0.4954 0.7166 0.5101 0.078 Uiso 1 1 calc R
C36 C 1.0093(2) 0.84486(12) 0.61805(9) 0.0364(5) Uani 1 1 d .
H36 H 1.0639 0.8257 0.5934 0.044 Uiso 1 1 calc R
C37 C 1.0196(2) 0.93297(13) 0.62108(10) 0.0462(5) Uani 1 1 d .
H37A H 0.9865 0.9543 0.5832 0.069 Uiso 1 1 calc R
H37B H 1.1098 0.9477 0.6358 0.069 Uiso 1 1 calc R
H37C H 0.9691 0.9524 0.6462 0.069 Uiso 1 1 calc R
C38 C 1.0606(2) 0.81118(14) 0.67813(10) 0.0503(6) Uani 1 1 d .
H38A H 1.0037 0.8260 0.7018 0.075 Uiso 1 1 calc R
H38B H 1.1473 0.8305 0.6948 0.075 Uiso 1 1 calc R
H38C H 1.0632 0.7557 0.6757 0.075 Uiso 1 1 calc R
C39 C 0.7792(3) 0.94017(15) 0.47025(9) 0.0657(8) Uani 1 1 d .
H39A H 0.7022 0.9513 0.4833 0.099 Uiso 1 1 calc R
H39B H 0.7549 0.9328 0.4292 0.099 Uiso 1 1 calc R
H39C H 0.8396 0.9826 0.4798 0.099 Uiso 1 1 calc R
C40 C 0.9619(3) 0.84763(16) 0.48506(11) 0.0686(9) Uani 1 1 d .
H40A H 1.0288 0.8850 0.5009 0.103 Uiso 1 1 calc R
H40B H 0.9490 0.8452 0.4440 0.103 Uiso 1 1 calc R
H40C H 0.9885 0.7977 0.5015 0.103 Uiso 1 1 calc R

loop_
_atom_site_aniso_label
_atom_site_aniso_U_11
_atom_site_aniso_U_22
_atom_site_aniso_U_33
_atom_site_aniso_U_23
_atom_site_aniso_U_13
_atom_site_aniso_U_12
Ti1 0.02528(17) 0.02019(15) 0.01963(15) 0.00429(12) 0.00499(11) 0.00022(13)
N1 0.0245(8) 0.0205(7) 0.0219(7) 0.0025(6) 0.0080(6) 0.0010(6)
N2 0.0237(8) 0.0193(7) 0.0225(7) 0.0037(5) 0.0046(5) 0.0022(6)
N3 0.0208(8) 0.0193(7) 0.0272(7) 0.0004(6) 0.0047(6) 0.0023(6)
N4 0.0258(9) 0.0386(9) 0.0422(9) 0.0126(7) 0.0056(7) 0.0015(7)
N5 0.0433(10) 0.0354(9) 0.0202(7) 0.0029(6) 0.0032(7) -0.0118(8)
N6 0.0348(9) 0.0323(8) 0.0267(8) -0.0054(6) 0.0146(6) -0.0095(7)
N7 0.0307(9) 0.0217(7) 0.0305(8) 0.0026(6) 0.0105(6) 0.0033(6)
N8 0.0804(15) 0.0471(11) 0.0294(9) -0.0043(8) 0.0277(9) -0.0299(11)
C1 0.0157(8) 0.0184(8) 0.0243(8) 0.0001(6) 0.0073(6) -0.0022(6)
C2 0.0288(10) 0.0234(9) 0.0307(9) 0.0076(7) 0.0005(7) 0.0047(8)
C3 0.0309(10) 0.0211(9) 0.0359(10) 0.0048(8) 0.0009(8) 0.0072(8)
C4 0.0264(10) 0.0188(8) 0.0310(9) -0.0038(7) 0.0016(7) 0.0056(7)
C5 0.0250(10) 0.0239(9) 0.0506(12) -0.0045(8) 0.0017(8) 0.0039(8)
C6 0.0343(12) 0.0332(11) 0.0675(15) -0.0149(11) -0.0080(11) 0.0016(10)
C7 0.0577(16) 0.0445(13) 0.0463(13) -0.0202(11) -0.0109(11) 0.0129(12)
C8 0.0562(15) 0.0424(12) 0.0344(11) -0.0072(9) 0.0078(10) 0.0162(11)
C9 0.0339(11) 0.0261(9) 0.0311(9) -0.0002(8) 0.0054(8) 0.0098(8)
C10 0.0278(11) 0.0283(10) 0.0704(15) -0.0035(10) 0.0142(10) -0.0030(9)
C11 0.0287(13) 0.0404(13) 0.113(2) 0.0088(14) 0.0166(13) 0.0006(11)
C12 0.0394(14) 0.0411(13) 0.0847(18) 0.0079(12) 0.0219(12) 0.0031(11)
C13 0.0359(12) 0.0380(11) 0.0409(11) 0.0026(9) 0.0181(9) 0.0067(9)
C14 0.079(2) 0.0586(16) 0.0589(15) 0.0000(13) 0.0449(14) 0.0008(14)
C15 0.0323(14) 0.0759(19) 0.104(2) 0.0345(17) 0.0144(13) 0.0072(13)
C16 0.0289(9) 0.0199(8) 0.0186(8) 0.0046(6) 0.0039(6) 0.0027(7)
C17 0.0308(10) 0.0263(9) 0.0216(8) 0.0048(7) 0.0058(7) 0.0035(8)
C18 0.0396(12) 0.0403(11) 0.0270(9) -0.0011(8) 0.0069(8) 0.0112(9)
C19 0.0537(14) 0.0345(11) 0.0267(9) -0.0056(8) 0.0011(9) 0.0107(10)
C20 0.0429(12) 0.0287(10) 0.0279(9) -0.0011(8) -0.0027(8) -0.0006(9)
C21 0.0320(10) 0.0221(9) 0.0255(9) 0.0065(7) -0.0001(7) -0.0003(8)
C22 0.0290(10) 0.0347(10) 0.0365(10) 0.0015(8) 0.0023(8) -0.0064(9)
C23 0.0323(12) 0.0630(16) 0.0610(15) 0.0147(12) 0.0002(10) 0.0059(12)
C24 0.0495(15) 0.0523(14) 0.0557(14) -0.0014(11) 0.0082(11) -0.0247(12)
C25 0.0273(10) 0.0356(10) 0.0258(9) -0.0009(7) 0.0100(7) -0.0014(8)
C26 0.0295(12) 0.0604(15) 0.0529(13) -0.0101(11) 0.0118(9) 0.0023(11)
C27 0.0532(15) 0.0451(13) 0.0439(12) 0.0045(10) 0.0131(10) -0.0150(11)
C28 0.0349(12) 0.0627(15) 0.0466(12) 0.0071(11) 0.0067(9) -0.0165(11)
C29 0.0327(13) 0.0668(17) 0.0725(17) 0.0134(14) 0.0091(11) 0.0150(12)
C30 0.0524(14) 0.0328(11) 0.0352(10) -0.0063(9) 0.0081(9) 0.0012(10)
C31 0.0729(17) 0.0258(10) 0.0510(13) 0.0096(9) 0.0238(12) 0.0123(11)
C32 0.0537(13) 0.0284(9) 0.0220(9) -0.0050(7) 0.0162(8) -0.0163(9)
C33 0.074(2) 0.0538(15) 0.0527(15) 0.0065(12) -0.0314(13) -0.0038(14)
C34 0.0639(16) 0.0450(12) 0.0226(9) 0.0028(9) -0.0018(9) -0.0223(12)
C35 0.0661(17) 0.0499(14) 0.0395(12) -0.0103(10) 0.0137(11) -0.0236(12)
C36 0.0335(11) 0.0390(11) 0.0420(11) -0.0138(9) 0.0196(9) -0.0108(9)
C37 0.0468(14) 0.0437(12) 0.0514(13) -0.0148(10) 0.0186(10) -0.0176(11)
C38 0.0349(12) 0.0562(15) 0.0550(14) -0.0040(11) 0.0026(10) -0.0072(11)
C39 0.101(2) 0.0580(16) 0.0327(11) 0.0123(11) 0.0075(12) -0.0399(16)
C40 0.107(2) 0.0661(17) 0.0537(15) -0.0231(13) 0.0585(16) -0.0417(17)

loop_
_atom_type_symbol
_atom_type_description
_atom_type_scat_dispersion_real
_atom_type_scat_dispersion_imag
_atom_type_scat_source
Ti Ti 0.2776 0.4457 'International Tables Vol C Tables 4.2.6.8 and 6.1.1.4'
N N 0.0061 0.0033 'International Tables Vol C Tables 4.2.6.8 and 6.1.1.4'
C C 0.0033 0.0016 'International Tables Vol C Tables 4.2.6.8 and 6.1.1.4'
H H 0.0000 0.0000 'International Tables Vol C Tables 4.2.6.8 and 6.1.1.4'

loop_
_geom_angle_atom_site_label_1
_geom_angle_atom_site_label_2
_geom_angle_atom_site_label_3
_geom_angle
N1 Ti1 N7 113.89(6)
N1 Ti1 N4 98.57(7)
N7 Ti1 N4 98.49(7)
N1 Ti1 N5 130.18(6)
N7 Ti1 N5 110.19(6)
N4 Ti1 N5 96.78(7)
N1 Ti1 N6 92.88(6)
N7 Ti1 N6 95.42(6)
N4 Ti1 N6 156.55(6)
N5 Ti1 N6 60.56(6)
N1 Ti1 C32 117.03(7)
N7 Ti1 C32 100.28(6)
N4 Ti1 C32 127.57(7)
N5 Ti1 C32 30.83(6)
N6 Ti1 C32 30.35(6)
C1 N1 Ti1 174.02(13)
C2 N2 C1 110.22(13)
C2 N2 C16 122.78(13)
C1 N2 C16 125.90(13)
C3 N3 C1 109.94(14)
C3 N3 C4 122.13(14)
C1 N3 C4 126.92(13)
C28 N4 C29 110.64(18)
C28 N4 Ti1 121.31(14)
C29 N4 Ti1 128.04(15)
C32 N5 C34 122.16(17)
C32 N5 Ti1 97.38(11)
C34 N5 Ti1 138.66(14)
C32 N6 C36 123.14(16)
C32 N6 Ti1 87.59(12)
C36 N6 Ti1 134.42(11)
C30 N7 C31 111.28(15)
C30 N7 Ti1 127.36(12)
C31 N7 Ti1 121.14(13)
C32 N8 C40 122.4(2)
C32 N8 C39 119.9(2)
C40 N8 C39 116.11(19)
N1 C1 N3 129.14(15)
N1 C1 N2 127.78(15)
N3 C1 N2 103.08(13)
C3 C2 N2 108.30(15)
C3 C2 H2 125.8
N2 C2 H2 125.8
C2 C3 N3 108.45(15)
C2 C3 H3 125.8
N3 C3 H3 125.8
C9 C4 C5 122.64(17)
C9 C4 N3 119.25(16)
C5 C4 N3 117.89(17)
C6 C5 C4 117.4(2)
C6 C5 C10 120.58(19)
C4 C5 C10 122.06(17)
C7 C6 C5 121.0(2)
C7 C6 H6 119.5
C5 C6 H6 119.5
C6 C7 C8 120.6(2)
C6 C7 H7 119.7
C8 C7 H7 119.7
C7 C8 C9 121.0(2)
C7 C8 H8 119.5
C9 C8 H8 119.5
C8 C9 C4 117.38(19)
C8 C9 C13 121.86(19)
C4 C9 C13 120.77(16)
C5 C10 C12 111.65(17)
C5 C10 C11 113.0(2)
C12 C10 C11 108.72(18)
C5 C10 H10 107.8
C12 C10 H10 107.8
C11 C10 H10 107.8
C10 C11 H11A 109.5
C10 C11 H11B 109.5
H11A C11 H11B 109.5
C10 C11 H11C 109.5
H11A C11 H11C 109.5
H11B C11 H11C 109.5
C10 C12 H12A 109.5
C10 C12 H12B 109.5
H12A C12 H12B 109.5
C10 C12 H12C 109.5
H12A C12 H12C 109.5
H12B C12 H12C 109.5
C9 C13 C15 111.96(18)
C9 C13 C14 113.82(19)
C15 C13 C14 110.0(2)
C9 C13 H13 106.9
C15 C13 H13 106.9
C14 C13 H13 106.9
C13 C14 H14A 109.5
C13 C14 H14B 109.5
H14A C14 H14B 109.5
C13 C14 H14C 109.5
H14A C14 H14C 109.5
H14B C14 H14C 109.5
C13 C15 H15A 109.5
C13 C15 H15B 109.5
H15A C15 H15B 109.5
C13 C15 H15C 109.5
H15A C15 H15C 109.5
H15B C15 H15C 109.5
C21 C16 C17 122.46(16)
C21 C16 N2 118.48(16)
C17 C16 N2 118.92(15)
C18 C17 C16 117.40(17)
C18 C17 C25 120.74(17)
C16 C17 C25 121.81(15)
C19 C18 C17 121.0(2)
C19 C18 H18 119.5
C17 C18 H18 119.5
C20 C19 C18 120.56(18)
C20 C19 H19 119.7
C18 C19 H19 119.7
C19 C20 C21 120.93(18)
C19 C20 H20 119.5
C21 C20 H20 119.5
C20 C21 C16 117.61(18)
C20 C21 C22 119.98(17)
C16 C21 C22 122.41(16)
C21 C22 C23 111.88(17)
C21 C22 C24 111.74(18)
C23 C22 C24 109.27(18)
C21 C22 H22 107.9
C23 C22 H22 107.9
C24 C22 H22 107.9
C22 C23 H23A 109.5
C22 C23 H23B 109.5
H23A C23 H23B 109.5
C22 C23 H23C 109.5
H23A C23 H23C 109.5
H23B C23 H23C 109.5
C22 C24 H24A 109.5
C22 C24 H24B 109.5
H24A C24 H24B 109.5
C22 C24 H24C 109.5
H24A C24 H24C 109.5
H24B C24 H24C 109.5
C26 C25 C17 113.84(16)
C26 C25 C27 109.41(18)
C17 C25 C27 110.64(15)
C26 C25 H25 107.6
C17 C25 H25 107.6
C27 C25 H25 107.6
C25 C26 H26A 109.5
C25 C26 H26B 109.5
H26A C26 H26B 109.5
C25 C26 H26C 109.5
H26A C26 H26C 109.5
H26B C26 H26C 109.5
C25 C27 H27A 109.5
C25 C27 H27B 109.5
H27A C27 H27B 109.5
C25 C27 H27C 109.5
H27A C27 H27C 109.5
H27B C27 H27C 109.5
N4 C28 H28A 109.5
N4 C28 H28B 109.5
H28A C28 H28B 109.5
N4 C28 H28C 109.5
H28A C28 H28C 109.5
H28B C28 H28C 109.5
N4 C29 H29A 109.5
N4 C29 H29B 109.5
H29A C29 H29B 109.5
N4 C29 H29C 109.5
H29A C29 H29C 109.5
H29B C29 H29C 109.5
N7 C30 H30A 109.5
N7 C30 H30B 109.5
H30A C30 H30B 109.5
N7 C30 H30C 109.5
H30A C30 H30C 109.5
H30B C30 H30C 109.5
N7 C31 H31A 109.5
N7 C31 H31B 109.5
H31A C31 H31B 109.5
N7 C31 H31C 109.5
H31A C31 H31C 109.5
H31B C31 H31C 109.5
N6 C32 N5 112.27(16)
N6 C32 N8 127.2(2)
N5 C32 N8 120.49(18)
N6 C32 Ti1 62.06(10)
N5 C32 Ti1 51.78(8)
N8 C32 Ti1 164.02(16)
C34 C33 H33A 109.5
C34 C33 H33B 109.5
H33A C33 H33B 109.5
C34 C33 H33C 109.5
H33A C33 H33C 109.5
H33B C33 H33C 109.5
N5 C34 C33 110.66(18)
N5 C34 C35 110.19(17)
C33 C34 C35 111.7(2)
N5 C34 H34 108.1
C33 C34 H34 108.1
C35 C34 H34 108.1
C34 C35 H35A 109.5
C34 C35 H35B 109.5
H35A C35 H35B 109.5
C34 C35 H35C 109.5
H35A C35 H35C 109.5
H35B C35 H35C 109.5
N6 C36 C38 107.95(16)
N6 C36 C37 113.52(18)
C38 C36 C37 109.46(18)
N6 C36 H36 108.6
C38 C36 H36 108.6
C37 C36 H36 108.6
C36 C37 H37A 109.5
C36 C37 H37B 109.5
H37A C37 H37B 109.5
C36 C37 H37C 109.5
H37A C37 H37C 109.5
H37B C37 H37C 109.5
C36 C38 H38A 109.5
C36 C38 H38B 109.5
H38A C38 H38B 109.5
C36 C38 H38C 109.5
H38A C38 H38C 109.5
H38B C38 H38C 109.5
N8 C39 H39A 109.5
N8 C39 H39B 109.5
H39A C39 H39B 109.5
N8 C39 H39C 109.5
H39A C39 H39C 109.5
H39B C39 H39C 109.5
N8 C40 H40A 109.5
N8 C40 H40B 109.5
H40A C40 H40B 109.5
N8 C40 H40C 109.5
H40A C40 H40C 109.5
H40B C40 H40C 109.5

loop_
_geom_bond_atom_site_label_1
_geom_bond_atom_site_label_2
_geom_bond_distance
Ti1 N1 1.8682(14)
Ti1 N7 1.9067(15)
Ti1 N4 1.9469(17)
Ti1 N5 2.0654(15)
Ti1 N6 2.3052(16)
Ti1 C32 2.6070(18)
N1 C1 1.267(2)
N2 C2 1.393(2)
N2 C1 1.411(2)
N2 C16 1.440(2)
N3 C3 1.397(2)
N3 C1 1.409(2)
N3 C4 1.441(2)
N4 C28 1.451(3)
N4 C29 1.455(3)
N5 C32 1.347(3)
N5 C34 1.472(2)
N6 C32 1.318(2)
N6 C36 1.469(2)
N7 C30 1.446(2)
N7 C31 1.459(2)
N8 C32 1.397(2)
N8 C40 1.442(3)
N8 C39 1.455(3)
C2 C3 1.328(3)
C2 H2 0.9300
C3 H3 0.9300
C4 C9 1.398(3)
C4 C5 1.402(3)
C5 C6 1.397(3)
C5 C10 1.520(3)
C6 C7 1.377(4)
C6 H6 0.9300
C7 C8 1.379(3)
C7 H7 0.9300
C8 C9 1.398(3)
C8 H8 0.9300
C9 C13 1.514(3)
C10 C12 1.534(3)
C10 C11 1.537(3)
C10 H10 0.9800
C11 H11A 0.9600
C11 H11B 0.9600
C11 H11C 0.9600
C12 H12A 0.9600
C12 H12B 0.9600
C12 H12C 0.9600
C13 C15 1.525(3)
C13 C14 1.528(3)
C13 H13 0.9800
C14 H14A 0.9600
C14 H14B 0.9600
C14 H14C 0.9600
C15 H15A 0.9600
C15 H15B 0.9600
C15 H15C 0.9600
C16 C21 1.401(2)
C16 C17 1.404(3)
C17 C18 1.392(3)
C17 C25 1.524(3)
C18 C19 1.385(3)
C18 H18 0.9300
C19 C20 1.376(3)
C19 H19 0.9300
C20 C21 1.396(3)
C20 H20 0.9300
C21 C22 1.521(3)
C22 C23 1.529(3)
C22 C24 1.531(3)
C22 H22 0.9800
C23 H23A 0.9600
C23 H23B 0.9600
C23 H23C 0.9600
C24 H24A 0.9600
C24 H24B 0.9600
C24 H24C 0.9600
C25 C26 1.521(3)
C25 C27 1.536(3)
C25 H25 0.9800
C26 H26A 0.9600
C26 H26B 0.9600
C26 H26C 0.9600
C27 H27A 0.9600
C27 H27B 0.9600
C27 H27C 0.9600
C28 H28A 0.9600
C28 H28B 0.9600
C28 H28C 0.9600
C29 H29A 0.9600
C29 H29B 0.9600
C29 H29C 0.9600
C30 H30A 0.9600
C30 H30B 0.9600
C30 H30C 0.9600
C31 H31A 0.9600
C31 H31B 0.9600
C31 H31C 0.9600
C33 C34 1.511(4)
C33 H33A 0.9600
C33 H33B 0.9600
C33 H33C 0.9600
C34 C35 1.522(3)
C34 H34 0.9800
C35 H35A 0.9600
C35 H35B 0.9600
C35 H35C 0.9600
C36 C38 1.519(3)
C36 C37 1.526(3)
C36 H36 0.9800
C37 H37A 0.9600
C37 H37B 0.9600
C37 H37C 0.9600
C38 H38A 0.9600
C38 H38B 0.9600
C38 H38C 0.9600
C39 H39A 0.9600
C39 H39B 0.9600
C39 H39C 0.9600
C40 H40A 0.9600
C40 H40B 0.9600
C40 H40C 0.9600

loop_
_geom_torsion_atom_site_label_1
_geom_torsion_atom_site_label_2
_geom_torsion_atom_site_label_3
_geom_torsion_atom_site_label_4
_geom_torsion
N7 Ti1 N1 C1 -84.9(12)
N4 Ti1 N1 C1 171.8(12)
N5 Ti1 N1 C1 65.4(12)
N6 Ti1 N1 C1 12.4(12)
C32 Ti1 N1 C1 31.6(12)
N1 Ti1 N4 C28 -44.75(16)
N7 Ti1 N4 C28 -160.63(15)
N5 Ti1 N4 C28 87.71(15)
N6 Ti1 N4 C28 73.6(2)
C32 Ti1 N4 C28 89.35(16)
N1 Ti1 N4 C29 134.03(18)
N7 Ti1 N4 C29 18.15(19)
N5 Ti1 N4 C29 -93.51(18)
N6 Ti1 N4 C29 -107.6(2)
C32 Ti1 N4 C29 -91.88(19)
N1 Ti1 N5 C32 -75.26(14)
N7 Ti1 N5 C32 75.82(13)
N4 Ti1 N5 C32 177.47(12)
N6 Ti1 N5 C32 -8.91(11)
N1 Ti1 N5 C34 88.4(2)
N7 Ti1 N5 C34 -120.5(2)
N4 Ti1 N5 C34 -18.8(2)
N6 Ti1 N5 C34 154.8(2)
C32 Ti1 N5 C34 163.7(3)
N1 Ti1 N6 C32 144.56(11)
N7 Ti1 N6 C32 -101.10(11)
N4 Ti1 N6 C32 25.2(2)
N5 Ti1 N6 C32 9.04(10)
N1 Ti1 N6 C36 -78.97(18)
N7 Ti1 N6 C36 35.36(18)
N4 Ti1 N6 C36 161.62(18)
N5 Ti1 N6 C36 145.51(19)
C32 Ti1 N6 C36 136.5(2)
N1 Ti1 N7 C30 -13.21(18)
N4 Ti1 N7 C30 90.15(17)
N5 Ti1 N7 C30 -169.37(16)
N6 Ti1 N7 C30 -108.78(17)
C32 Ti1 N7 C30 -139.04(17)
N1 Ti1 N7 C31 172.64(15)
N4 Ti1 N7 C31 -84.00(16)
N5 Ti1 N7 C31 16.48(18)
N6 Ti1 N7 C31 77.06(16)
C32 Ti1 N7 C31 46.81(17)
Ti1 N1 C1 N3 -81.8(12)
Ti1 N1 C1 N2 98.2(12)
C3 N3 C1 N1 179.65(17)
C4 N3 C1 N1 -11.8(3)
C3 N3 C1 N2 -0.38(18)
C4 N3 C1 N2 168.20(16)
C2 N2 C1 N1 -179.48(17)
C16 N2 C1 N1 12.3(3)
C2 N2 C1 N3 0.55(18)
C16 N2 C1 N3 -167.71(15)
C1 N2 C2 C3 -0.5(2)
C16 N2 C2 C3 168.15(16)
N2 C2 C3 N3 0.3(2)
C1 N3 C3 C2 0.1(2)
C4 N3 C3 C2 -169.16(17)
C3 N3 C4 C9 -100.5(2)
C1 N3 C4 C9 92.2(2)
C3 N3 C4 C5 74.3(2)
C1 N3 C4 C5 -93.0(2)
C9 C4 C5 C6 3.2(3)
N3 C4 C5 C6 -171.34(16)
C9 C4 C5 C10 -177.95(17)
N3 C4 C5 C10 7.5(3)
C4 C5 C6 C7 -1.3(3)
C10 C5 C6 C7 179.8(2)
C5 C6 C7 C8 -1.2(3)
C6 C7 C8 C9 1.9(3)
C7 C8 C9 C4 0.0(3)
C7 C8 C9 C13 179.62(19)
C5 C4 C9 C8 -2.6(3)
N3 C4 C9 C8 171.94(16)
C5 C4 C9 C13 177.78(17)
N3 C4 C9 C13 -7.7(2)
C6 C5 C10 C12 80.0(2)
C4 C5 C10 C12 -98.8(2)
C6 C5 C10 C11 -43.0(3)
C4 C5 C10 C11 138.2(2)
C8 C9 C13 C15 -99.4(2)
C4 C9 C13 C15 80.2(2)
C8 C9 C13 C14 26.1(3)
C4 C9 C13 C14 -154.21(19)
C2 N2 C16 C21 78.2(2)
C1 N2 C16 C21 -114.94(18)
C2 N2 C16 C17 -97.60(19)
C1 N2 C16 C17 69.3(2)
C21 C16 C17 C18 -0.7(2)
N2 C16 C17 C18 174.88(15)
C21 C16 C17 C25 -178.00(15)
N2 C16 C17 C25 -2.4(2)
C16 C17 C18 C19 -0.4(3)
C25 C17 C18 C19 176.86(17)
C17 C18 C19 C20 1.0(3)
C18 C19 C20 C21 -0.4(3)
C19 C20 C21 C16 -0.8(3)
C19 C20 C21 C22 179.21(17)
C17 C16 C21 C20 1.3(2)
N2 C16 C21 C20 -174.32(14)
C17 C16 C21 C22 -178.65(16)
N2 C16 C21 C22 5.7(2)
C20 C21 C22 C23 77.8(2)
C16 C21 C22 C23 -102.2(2)
C20 C21 C22 C24 -45.1(2)
C16 C21 C22 C24 134.90(18)
C18 C17 C25 C26 30.2(2)
C16 C17 C25 C26 -152.61(17)
C18 C17 C25 C27 -93.5(2)
C16 C17 C25 C27 83.7(2)
C36 N6 C32 N5 -157.12(17)
Ti1 N6 C32 N5 -13.11(15)
C36 N6 C32 N8 20.5(3)
Ti1 N6 C32 N8 164.50(19)
C36 N6 C32 Ti1 -144.01(18)
C34 N5 C32 N6 -152.58(17)
Ti1 N5 C32 N6 14.77(17)
C34 N5 C32 N8 29.6(3)
Ti1 N5 C32 N8 -163.01(16)
C34 N5 C32 Ti1 -167.4(2)
C40 N8 C32 N6 34.5(3)
C39 N8 C32 N6 -130.7(2)
C40 N8 C32 N5 -148.1(2)
C39 N8 C32 N5 46.7(3)
C40 N8 C32 Ti1 155.4(4)
C39 N8 C32 Ti1 -9.8(6)
N1 Ti1 C32 N6 -40.55(12)
N7 Ti1 C32 N6 83.13(11)
N4 Ti1 C32 N6 -167.68(11)
N5 Ti1 C32 N6 -164.51(18)
N1 Ti1 C32 N5 123.96(12)
N7 Ti1 C32 N5 -112.36(12)
N4 Ti1 C32 N5 -3.17(15)
N6 Ti1 C32 N5 164.51(18)
N1 Ti1 C32 N8 -169.9(5)
N7 Ti1 C32 N8 -46.2(5)
N4 Ti1 C32 N8 63.0(5)
N5 Ti1 C32 N8 66.2(5)
N6 Ti1 C32 N8 -129.3(6)
C32 N5 C34 C33 -133.6(2)
Ti1 N5 C34 C33 65.6(3)
C32 N5 C34 C35 102.4(2)
Ti1 N5 C34 C35 -58.4(3)
C32 N6 C36 C38 176.66(18)
Ti1 N6 C36 C38 51.9(2)
C32 N6 C36 C37 55.1(2)
Ti1 N6 C36 C37 -69.6(2)
